data_7243581
loop_
_publ_author_name
'Chen, Yifu'
'Jing, Bo'
'Chang, Zewei'
'Gong, Junbo'

_publ_section_title
;
 Desolvation induced crystal jumping: reversible hydration and dehydration
 of a spironolactone--saccharin cocrystal with water as the jumping-mate
;
_journal_issue 39
_journal_name_full CrystEngComm
_journal_page_first 6838
_journal_page_last 6842
_journal_paper_doi 10.1039/D1CE00830G
_journal_volume 23
_journal_year 2021
_chemical_absolute_configuration ad
_chemical_formula_moiety 'C24 H32 O4 S, C7 H5 N O3 S'
_chemical_formula_sum 'C31 H37 N O7 S2'
_chemical_formula_weight 599.73
_space_group_crystal_system monoclinic
_space_group_IT_number 5
_space_group_name_Hall 'C 2y'
_space_group_name_H-M_alt 'C 1 2 1'
_atom_sites_solution_hydrogens geom
_atom_sites_solution_primary direct
_audit_creation_date 2021-03-05
_audit_creation_method
; 
Olex2 1.2 
(compiled 2018.05.29 svn.r3508 for OlexSys, GUI svn.r5506) 
;
_audit_update_record
;
2021-03-14 deposited with the CCDC.	2021-09-24 downloaded from the CCDC.
;
_cell_angle_alpha 90
_cell_angle_beta 121.0010(10)
_cell_angle_gamma 90
_cell_formula_units_Z 4
_cell_length_a 25.208(2)
_cell_length_b 6.3747(6)
_cell_length_c 21.980(2)
_cell_measurement_reflns_used 2740
_cell_measurement_temperature 393(1)
_cell_measurement_theta_max 20.86
_cell_measurement_theta_min 2.61
_cell_volume 3027.5(5)
_computing_cell_refinement 'SAINT v7.68A (Bruker, 2009)'
_computing_data_collection 'Bruker APEX2'
_computing_data_reduction 'SAINT v7.68A (Bruker, 2009)'
_computing_molecular_graphics 'Olex2 (Dolomanov et al., 2009)'
_computing_publication_material 'Olex2 (Dolomanov et al., 2009)'
_computing_structure_refinement 'XL (Sheldrick, 2008)'
_computing_structure_solution 'ShelXS (Sheldrick, 2008)'
_diffrn_ambient_temperature 393(1)
_diffrn_measured_fraction_theta_full 0.996
_diffrn_measured_fraction_theta_max 0.928
_diffrn_measurement_device_type 'Bruker APEX-II CCD'
_diffrn_measurement_method '\f and \w scans'
_diffrn_radiation_monochromator graphite
_diffrn_radiation_type MoK\a
_diffrn_radiation_wavelength 0.71073
_diffrn_reflns_av_R_equivalents 0.0545
_diffrn_reflns_av_unetI/netI 0.1032
_diffrn_reflns_Laue_measured_fraction_full 0.996
_diffrn_reflns_Laue_measured_fraction_max 0.928
_diffrn_reflns_limit_h_max 36
_diffrn_reflns_limit_h_min -36
_diffrn_reflns_limit_k_max 9
_diffrn_reflns_limit_k_min -8
_diffrn_reflns_limit_l_max 31
_diffrn_reflns_limit_l_min -32
_diffrn_reflns_number 16633
_diffrn_reflns_point_group_measured_fraction_full 0.966
_diffrn_reflns_point_group_measured_fraction_max 0.856
_diffrn_reflns_theta_full 25.242
_diffrn_reflns_theta_max 32.360
_diffrn_reflns_theta_min 1.081
_diffrn_standards_number 0
_exptl_absorpt_coefficient_mu 0.223
_exptl_absorpt_correction_T_max 0.7463
_exptl_absorpt_correction_T_min 0.7077
_exptl_absorpt_correction_type multi-scan
_exptl_absorpt_process_details 'SADABS-2008/1 (Bruker,2008)'
_exptl_crystal_colour colourless
_exptl_crystal_colour_primary colourless
_exptl_crystal_density_diffrn 1.316
_exptl_crystal_description block
_exptl_crystal_F_000 1272
_exptl_crystal_size_max 0.8
_exptl_crystal_size_mid 0.1
_exptl_crystal_size_min 0.02
_refine_diff_density_max 0.292
_refine_diff_density_min -0.264
_refine_diff_density_rms 0.073
_refine_ls_abs_structure_details
; 
 Flack x determined using 1143 quotients [(I+)-(I-)]/[(I+)+(I-)] 
 (Parsons, Flack and Wagner, Acta Cryst. B69 (2013) 249-259). 
;
_refine_ls_abs_structure_Flack -0.09(14)
_refine_ls_extinction_method none
_refine_ls_goodness_of_fit_ref 0.934
_refine_ls_hydrogen_treatment constr
_refine_ls_matrix_type full
_refine_ls_number_parameters 373
_refine_ls_number_reflns 9288
_refine_ls_number_restraints 1
_refine_ls_restrained_S_all 0.934
_refine_ls_R_factor_all 0.1712
_refine_ls_R_factor_gt 0.0716
_refine_ls_shift/su_max 0.000
_refine_ls_shift/su_mean 0.000
_refine_ls_structure_factor_coef Fsqd
_refine_ls_weighting_details 'w=1/[\s^2^(Fo^2^)+(0.1362P)^2^] where P=(Fo^2^+2Fc^2^)/3'
_refine_ls_weighting_scheme calc
_refine_ls_wR_factor_gt 0.1990
_refine_ls_wR_factor_ref 0.2627
_reflns_Friedel_coverage 0.713
_reflns_Friedel_fraction_full 0.929
_reflns_Friedel_fraction_max 0.773
_reflns_number_gt 3774
_reflns_number_total 9288
_reflns_threshold_expression 'I > 2\s(I)'
_cod_data_source_file d1ce00830g6.cif
_cod_data_source_block mo_210304c_0m
_cod_depositor_comments 'Adding full bibliography for 7243578--7243582.cif.'
_cod_database_code 7243581
_shelx_shelxl_version_number 2014/7
_shelx_space_group_comment
; 
The symmetry employed for this shelxl refinement is uniquely defined 
by the following loop, which should always be used as a source of 
symmetry information in preference to the above space-group names. 
They are only intended as comments. 
;
_shelx_estimated_absorpt_t_max 0.996
_shelx_estimated_absorpt_t_min 0.842
_olex2_refinement_description
; 
1. Fixed Uiso 
 At 1.2 times of: 
  All C(H) groups, All C(H,H) groups, All N(H) groups 
 At 1.5 times of: 
  All C(H,H,H) groups 
2.a Ternary CH refined with riding coordinates: 
 C8(H8), C9(H9), C10(H10), C14(H14) 
2.b Secondary CH2 refined with riding coordinates: 
 C2(H2A,H2B), C3(H3A,H3B), C7(H7A,H7B), C11(H11A,H11B), C12(H12A,H12B), 
 C15(H15A,H15B), C16(H16A,H16B), C18(H18A,H18B), C19(H19A,H19B) 
2.c Aromatic/amide H refined with riding coordinates: 
 C5(H5), N1(H1), C28(H28), C29(H29), C30(H30), C31(H31) 
2.d Idealised Me refined as rotating group: 
 C21(H21A,H21B,H21C), C22(H22A,H22B,H22C), C24(H24A,H24B,H24C) 
;
_olex2_submission_special_instructions 'No special instructions were received'

loop_
_space_group_symop_operation_xyz
'x, y, z'
'-x, y, -z'
'x+1/2, y+1/2, z'
'-x+1/2, y+1/2, -z'

loop_
_atom_site_label
_atom_site_type_symbol
_atom_site_fract_x
_atom_site_fract_y
_atom_site_fract_z
_atom_site_U_iso_or_equiv
_atom_site_adp_type
_atom_site_occupancy
_atom_site_site_symmetry_order
_atom_site_calc_flag
_atom_site_refinement_flags_posn
_atom_site_refinement_flags_adp
_atom_site_refinement_flags_occupancy
_atom_site_disorder_assembly
_atom_site_disorder_group
S1 S 0.19884(9) 0.7504(3) 0.19580(8) 0.0783(6) Uani 1 1 d . . . . .
O1 O 0.4517(3) 0.6090(10) 0.2688(3) 0.1008(18) Uani 1 1 d . . . . .
O2 O 0.1482(2) 1.1925(8) 0.4280(2) 0.0725(13) Uani 1 1 d . . . . .
O3 O 0.1103(3) 1.1201(12) 0.4960(3) 0.115(2) Uani 1 1 d . . . . .
O4 O 0.1143(5) 0.916(2) 0.0791(4) 0.231(7) Uani 1 1 d . . . . .
C1 C 0.3588(3) 1.0233(11) 0.3257(3) 0.0615(15) Uani 1 1 d . . . . .
C2 C 0.4117(3) 0.8838(14) 0.3776(4) 0.0731(19) Uani 1 1 d . . . . .
H2A H 0.4333 0.9530 0.4234 0.088 Uiso 1 1 calc R . . . .
H2B H 0.3946 0.7541 0.3833 0.088 Uiso 1 1 calc R . . . .
C3 C 0.4578(3) 0.8317(16) 0.3556(4) 0.093(2) Uani 1 1 d . . . . .
H3A H 0.4800 0.9578 0.3572 0.111 Uiso 1 1 calc R . . . .
H3B H 0.4877 0.7315 0.3888 0.111 Uiso 1 1 calc R . . . .
C4 C 0.4274(3) 0.7438(13) 0.2842(4) 0.0746(18) Uani 1 1 d . . . . .
C5 C 0.3664(3) 0.8195(13) 0.2343(4) 0.0740(19) Uani 1 1 d . . . . .
H5 H 0.3471 0.7701 0.1879 0.089 Uiso 1 1 calc R . . . .
C6 C 0.3360(3) 0.9559(11) 0.2507(3) 0.0629(16) Uani 1 1 d . . . . .
C7 C 0.2754(3) 1.0472(15) 0.1929(4) 0.082(2) Uani 1 1 d . . . . .
H7A H 0.2638 0.9794 0.1482 0.098 Uiso 1 1 calc R . . . .
H7B H 0.2810 1.1955 0.1880 0.098 Uiso 1 1 calc R . . . .
C8 C 0.2234(3) 1.0205(12) 0.2080(3) 0.0644(16) Uani 1 1 d . . . . .
H8 H 0.1883 1.1056 0.1736 0.077 Uiso 1 1 calc R . . . .
C9 C 0.2441(2) 1.1024(10) 0.2822(3) 0.0562(14) Uani 1 1 d . . . . .
H9 H 0.2513 1.2536 0.2826 0.067 Uiso 1 1 calc R . . . .
C10 C 0.3047(2) 1.0012(10) 0.3390(3) 0.0497(12) Uani 1 1 d . . . . .
H10 H 0.2960 0.8504 0.3360 0.060 Uiso 1 1 calc R . . . .
C11 C 0.3232(3) 1.0648(12) 0.4146(3) 0.0628(15) Uani 1 1 d . . . . .
H11A H 0.3587 0.9824 0.4483 0.075 Uiso 1 1 calc R . . . .
H11B H 0.3352 1.2114 0.4220 0.075 Uiso 1 1 calc R . . . .
C12 C 0.2707(2) 1.0314(11) 0.4277(3) 0.0601(15) Uani 1 1 d . . . . .
H12A H 0.2622 0.8824 0.4256 0.072 Uiso 1 1 calc R . . . .
H12B H 0.2834 1.0801 0.4751 0.072 Uiso 1 1 calc R . . . .
C13 C 0.2123(3) 1.1442(9) 0.3748(3) 0.0538(14) Uani 1 1 d . . . . .
C14 C 0.1950(2) 1.0709(10) 0.3009(3) 0.0520(13) Uani 1 1 d . . . . .
H14 H 0.1887 0.9190 0.3001 0.062 Uiso 1 1 calc R . . . .
C15 C 0.1300(3) 1.1672(12) 0.2511(3) 0.0676(17) Uani 1 1 d . . . . .
H15A H 0.1333 1.3048 0.2344 0.081 Uiso 1 1 calc R . . . .
H15B H 0.1053 1.0773 0.2104 0.081 Uiso 1 1 calc R . . . .
C16 C 0.1019(3) 1.1820(12) 0.2985(3) 0.0718(17) Uani 1 1 d . . . . .
H16A H 0.0929 1.3267 0.3037 0.086 Uiso 1 1 calc R . . . .
H16B H 0.0639 1.1013 0.2786 0.086 Uiso 1 1 calc R . . . .
C17 C 0.1515(3) 1.0907(10) 0.3704(3) 0.0564(14) Uani 1 1 d . . . . .
C18 C 0.1404(3) 0.8657(10) 0.3786(3) 0.0608(15) Uani 1 1 d . . . . .
H18A H 0.1789 0.7949 0.4111 0.073 Uiso 1 1 calc R . . . .
H18B H 0.1208 0.7939 0.3332 0.073 Uiso 1 1 calc R . . . .
C19 C 0.0986(3) 0.8741(14) 0.4079(4) 0.0741(19) Uani 1 1 d . . . . .
H19A H 0.0555 0.8780 0.3701 0.089 Uiso 1 1 calc R . . . .
H19B H 0.1051 0.7541 0.4381 0.089 Uiso 1 1 calc R . . . .
C20 C 0.1166(3) 1.0693(14) 0.4488(4) 0.079(2) Uani 1 1 d . . . . .
C21 C 0.3805(4) 1.2561(15) 0.3316(5) 0.095(2) Uani 1 1 d . . . . .
H21A H 0.4060 1.2938 0.3807 0.143 Uiso 1 1 calc GR . . . .
H21B H 0.3450 1.3466 0.3093 0.143 Uiso 1 1 calc GR . . . .
H21C H 0.4038 1.2710 0.3084 0.143 Uiso 1 1 calc GR . . . .
C22 C 0.2225(4) 1.3812(12) 0.3830(4) 0.080(2) Uani 1 1 d . . . . .
H22A H 0.2386 1.4198 0.4316 0.120 Uiso 1 1 calc GR . . . .
H22B H 0.1839 1.4518 0.3534 0.120 Uiso 1 1 calc GR . . . .
H22C H 0.2514 1.4209 0.3690 0.120 Uiso 1 1 calc GR . . . .
C23 C 0.1316(5) 0.761(2) 0.1132(4) 0.117(4) Uani 1 1 d . . . . .
C24 C 0.0969(5) 0.560(2) 0.0868(5) 0.130(4) Uani 1 1 d . . . . .
H24A H 0.1224 0.4461 0.1156 0.195 Uiso 1 1 calc GR . . . .
H24B H 0.0860 0.5379 0.0385 0.195 Uiso 1 1 calc GR . . . .
H24C H 0.0600 0.5661 0.0892 0.195 Uiso 1 1 calc GR . . . .
S2 S 0.47805(7) 0.1736(3) 0.18541(9) 0.0718(5) Uani 1 1 d . . . . .
O5 O 0.5183(3) 0.2744(12) 0.1699(4) 0.113(2) Uani 1 1 d . . . . .
O6 O 0.5027(2) 0.0939(10) 0.2542(2) 0.0945(17) Uani 1 1 d . . . . .
O7 O 0.3153(3) 0.3466(14) 0.0935(4) 0.124(3) Uani 1 1 d . . . . .
N1 N 0.4188(3) 0.3239(11) 0.1646(3) 0.0824(17) Uani 1 1 d . . . . .
H1 H 0.4226 0.4403 0.1863 0.099 Uiso 1 1 calc R . . . .
C25 C 0.3632(3) 0.2550(16) 0.1113(4) 0.082(2) Uani 1 1 d . . . . .
C26 C 0.3726(3) 0.0583(13) 0.0841(3) 0.0694(18) Uani 1 1 d . . . . .
C27 C 0.4324(3) -0.0081(13) 0.1200(3) 0.0702(18) Uani 1 1 d . . . . .
C28 C 0.4514(4) -0.1870(13) 0.1035(4) 0.086(2) Uani 1 1 d . . . . .
H28 H 0.4928 -0.2270 0.1279 0.103 Uiso 1 1 calc R . . . .
C29 C 0.4072(6) -0.3055(18) 0.0496(5) 0.118(3) Uani 1 1 d . . . . .
H29 H 0.4182 -0.4316 0.0378 0.141 Uiso 1 1 calc R . . . .
C30 C 0.3468(6) -0.241(3) 0.0127(5) 0.132(5) Uani 1 1 d . . . . .
H30 H 0.3177 -0.3250 -0.0242 0.159 Uiso 1 1 calc R . . . .
C31 C 0.3274(4) -0.059(2) 0.0280(5) 0.112(4) Uani 1 1 d . . . . .
H31 H 0.2864 -0.0158 0.0022 0.135 Uiso 1 1 calc R . . . .

loop_
_atom_site_aniso_label
_atom_site_aniso_U_11
_atom_site_aniso_U_22
_atom_site_aniso_U_33
_atom_site_aniso_U_23
_atom_site_aniso_U_13
_atom_site_aniso_U_12
S1 0.0870(11) 0.0815(13) 0.0583(8) -0.0046(8) 0.0316(8) 0.0090(10)
O1 0.087(3) 0.105(5) 0.134(4) -0.026(4) 0.074(3) 0.006(3)
O2 0.075(2) 0.075(3) 0.086(3) -0.022(2) 0.054(2) 0.003(2)
O3 0.128(5) 0.139(6) 0.119(4) -0.044(4) 0.093(4) -0.020(4)
O4 0.207(9) 0.242(12) 0.096(5) 0.089(7) -0.028(6) -0.089(9)
C1 0.061(3) 0.064(4) 0.069(3) -0.003(3) 0.041(3) 0.001(3)
C2 0.062(3) 0.090(5) 0.074(4) -0.001(4) 0.039(3) 0.012(4)
C3 0.069(4) 0.097(6) 0.114(6) -0.005(5) 0.049(4) 0.007(4)
C4 0.070(4) 0.068(4) 0.109(5) -0.006(4) 0.062(4) 0.003(3)
C5 0.076(4) 0.084(5) 0.079(4) -0.009(4) 0.052(4) -0.008(4)
C6 0.062(3) 0.071(4) 0.066(3) 0.011(3) 0.041(3) 0.005(3)
C7 0.091(5) 0.098(6) 0.066(4) 0.022(4) 0.046(4) 0.021(4)
C8 0.069(3) 0.073(4) 0.058(3) 0.015(3) 0.038(3) 0.021(3)
C9 0.057(3) 0.053(3) 0.059(3) 0.009(3) 0.029(2) 0.008(3)
C10 0.052(3) 0.044(3) 0.059(3) -0.002(2) 0.033(2) 0.001(2)
C11 0.052(3) 0.071(4) 0.060(3) -0.005(3) 0.025(3) 0.008(3)
C12 0.054(3) 0.071(4) 0.050(3) -0.005(3) 0.022(2) 0.012(3)
C13 0.055(3) 0.051(4) 0.062(3) -0.007(3) 0.034(2) 0.011(3)
C14 0.057(3) 0.046(3) 0.050(3) 0.004(2) 0.025(2) 0.012(3)
C15 0.056(3) 0.080(4) 0.061(3) 0.018(3) 0.026(3) 0.024(3)
C16 0.058(3) 0.070(4) 0.085(4) 0.007(4) 0.036(3) 0.021(3)
C17 0.053(3) 0.061(4) 0.060(3) -0.006(3) 0.032(3) 0.011(3)
C18 0.059(3) 0.057(4) 0.065(3) -0.003(3) 0.031(3) 0.004(3)
C19 0.059(3) 0.088(5) 0.071(4) 0.004(4) 0.031(3) 0.003(4)
C20 0.073(4) 0.096(6) 0.070(4) -0.014(4) 0.038(4) 0.008(4)
C21 0.102(5) 0.078(5) 0.135(7) -0.012(5) 0.082(5) -0.021(5)
C22 0.084(4) 0.060(4) 0.100(5) -0.019(4) 0.050(4) 0.002(4)
C23 0.118(7) 0.160(10) 0.059(4) 0.001(6) 0.036(4) -0.037(8)
C24 0.128(8) 0.176(12) 0.084(6) -0.020(7) 0.052(6) -0.043(9)
S2 0.0512(7) 0.0709(11) 0.0752(10) -0.0129(8) 0.0196(7) 0.0007(8)
O5 0.083(3) 0.114(5) 0.152(5) -0.036(4) 0.067(4) -0.032(4)
O6 0.087(3) 0.090(4) 0.065(3) -0.006(3) 0.009(2) 0.016(3)
O7 0.067(3) 0.165(7) 0.128(5) 0.044(5) 0.041(3) 0.038(4)
N1 0.071(3) 0.082(4) 0.084(4) 0.001(3) 0.032(3) 0.013(3)
C25 0.049(3) 0.114(6) 0.074(4) 0.021(5) 0.024(3) 0.003(4)
C26 0.059(3) 0.087(5) 0.055(3) 0.004(3) 0.024(3) -0.014(3)
C27 0.070(4) 0.079(5) 0.052(3) -0.006(3) 0.025(3) -0.012(4)
C28 0.105(5) 0.079(6) 0.066(4) -0.015(4) 0.040(4) -0.003(4)
C29 0.164(9) 0.102(8) 0.091(6) -0.027(6) 0.069(7) -0.037(7)
C30 0.137(9) 0.153(11) 0.076(5) -0.033(7) 0.033(6) -0.072(9)
C31 0.082(5) 0.156(12) 0.074(5) -0.004(6) 0.023(4) -0.043(6)

loop_
_atom_type_symbol
_atom_type_description
_atom_type_scat_dispersion_real
_atom_type_scat_dispersion_imag
_atom_type_scat_source
C C 0.0033 0.0016 'International Tables Vol C Tables 4.2.6.8 and 6.1.1.4'
H H 0.0000 0.0000 'International Tables Vol C Tables 4.2.6.8 and 6.1.1.4'
N N 0.0061 0.0033 'International Tables Vol C Tables 4.2.6.8 and 6.1.1.4'
O O 0.0106 0.0060 'International Tables Vol C Tables 4.2.6.8 and 6.1.1.4'
S S 0.1246 0.1234 'International Tables Vol C Tables 4.2.6.8 and 6.1.1.4'

loop_
_geom_angle_atom_site_label_1
_geom_angle_atom_site_label_2
_geom_angle_atom_site_label_3
_geom_angle
_geom_angle_site_symmetry_1
_geom_angle_site_symmetry_3
_geom_angle_publ_flag
C23 S1 C8 101.2(5) . . ?
C20 O2 C17 109.9(5) . . ?
C2 C1 C10 109.0(5) . . ?
C2 C1 C21 111.0(6) . . ?
C6 C1 C2 110.4(6) . . ?
C6 C1 C10 107.8(5) . . ?
C6 C1 C21 106.4(6) . . ?
C10 C1 C21 112.2(6) . . ?
C3 C2 C1 114.4(6) . . ?
C4 C3 C2 111.4(6) . . ?
O1 C4 C3 121.0(7) . . ?
O1 C4 C5 121.8(7) . . ?
C5 C4 C3 117.1(6) . . ?
C6 C5 C4 123.6(6) . . ?
C1 C6 C7 117.5(6) . . ?
C5 C6 C1 122.5(6) . . ?
C5 C6 C7 119.9(6) . . ?
C6 C7 C8 112.7(5) . . ?
C7 C8 S1 110.2(5) . . ?
C7 C8 C9 109.7(6) . . ?
C9 C8 S1 112.8(5) . . ?
C8 C9 C10 112.0(5) . . ?
C14 C9 C8 111.7(5) . . ?
C14 C9 C10 109.7(4) . . ?
C9 C10 C1 114.6(5) . . ?
C9 C10 C11 113.0(5) . . ?
C11 C10 C1 112.1(5) . . ?
C12 C11 C10 111.3(5) . . ?
C13 C12 C11 113.0(5) . . ?
C12 C13 C14 107.8(4) . . ?
C12 C13 C17 119.6(5) . . ?
C12 C13 C22 110.0(6) . . ?
C14 C13 C22 111.5(6) . . ?
C17 C13 C14 97.9(4) . . ?
C17 C13 C22 109.4(5) . . ?
C9 C14 C13 115.2(5) . . ?
C9 C14 C15 118.2(5) . . ?
C13 C14 C15 104.5(5) . . ?
C16 C15 C14 103.5(5) . . ?
C17 C16 C15 105.0(4) . . ?
O2 C17 C13 110.4(5) . . ?
O2 C17 C16 110.0(5) . . ?
O2 C17 C18 103.0(5) . . ?
C13 C17 C16 103.9(5) . . ?
C18 C17 C13 116.9(5) . . ?
C18 C17 C16 112.7(5) . . ?
C17 C18 C19 103.6(6) . . ?
C20 C19 C18 103.3(6) . . ?
O2 C20 C19 109.7(6) . . ?
O3 C20 O2 120.6(8) . . ?
O3 C20 C19 129.5(9) . . ?
O4 C23 S1 122.7(10) . . ?
O4 C23 C24 121.5(9) . . ?
C24 C23 S1 115.8(10) . . ?
O5 S2 O6 117.5(4) . . ?
O5 S2 N1 109.9(4) . . ?
O5 S2 C27 111.2(4) . . ?
O6 S2 N1 110.4(3) . . ?
O6 S2 C27 112.8(4) . . ?
N1 S2 C27 92.2(3) . . ?
C25 N1 S2 116.2(6) . . ?
O7 C25 N1 122.5(9) . . ?
O7 C25 C26 128.8(8) . . ?
N1 C25 C26 108.6(6) . . ?
C27 C26 C25 113.2(6) . . ?
C27 C26 C31 120.3(9) . . ?
C31 C26 C25 126.5(8) . . ?
C26 C27 S2 109.6(6) . . ?
C28 C27 S2 127.3(6) . . ?
C28 C27 C26 123.1(7) . . ?
C27 C28 C29 117.0(9) . . ?
C28 C29 C30 120.8(11) . . ?
C31 C30 C29 122.5(9) . . ?
C30 C31 C26 116.3(10) . . ?

loop_
_geom_bond_atom_site_label_1
_geom_bond_atom_site_label_2
_geom_bond_distance
_geom_bond_site_symmetry_2
_geom_bond_publ_flag
S1 C8 1.802(8) . ?
S1 C23 1.733(9) . ?
O1 C4 1.201(9) . ?
O2 C17 1.462(7) . ?
O2 C20 1.354(9) . ?
O3 C20 1.174(8) . ?
O4 C23 1.179(15) . ?
C1 C2 1.517(10) . ?
C1 C6 1.502(9) . ?
C1 C10 1.540(8) . ?
C1 C21 1.564(12) . ?
C2 C3 1.508(10) . ?
C3 C4 1.458(11) . ?
C4 C5 1.436(10) . ?
C5 C6 1.327(10) . ?
C6 C7 1.512(9) . ?
C7 C8 1.517(9) . ?
C8 C9 1.527(9) . ?
C9 C10 1.530(7) . ?
C9 C14 1.505(8) . ?
C10 C11 1.531(8) . ?
C11 C12 1.508(8) . ?
C12 C13 1.508(8) . ?
C13 C14 1.524(7) . ?
C13 C17 1.523(8) . ?
C13 C22 1.527(10) . ?
C14 C15 1.552(7) . ?
C15 C16 1.538(9) . ?
C16 C17 1.538(8) . ?
C17 C18 1.489(10) . ?
C18 C19 1.494(9) . ?
C19 C20 1.464(12) . ?
C23 C24 1.491(17) . ?
S2 O5 1.384(6) . ?
S2 O6 1.401(6) . ?
S2 N1 1.629(6) . ?
S2 C27 1.741(7) . ?
O7 C25 1.211(9) . ?
N1 C25 1.357(9) . ?
C25 C26 1.460(12) . ?
C26 C27 1.360(10) . ?
C26 C31 1.389(12) . ?
C27 C28 1.357(11) . ?
C28 C29 1.363(12) . ?
C29 C30 1.369(18) . ?
C30 C31 1.368(19) . ?

loop_
_geom_hbond_atom_site_label_D
_geom_hbond_atom_site_label_H
_geom_hbond_atom_site_label_A
_geom_hbond_distance_DH
_geom_hbond_distance_HA
_geom_hbond_distance_DA
_geom_hbond_angle_DHA
_geom_hbond_site_symmetry_A
N1 H1 O1 0.86 1.90 2.698(9) 153.4 .
C29 H29 O4 0.93 2.46 3.141(13) 130.3 4_535
